data_4067293
loop_
_publ_author_name
'Lennartson, Anders'
'Hedstr\"om, Anna'
'H\%akansson, Mikael'

_publ_section_title
;
 Toward Total Spontaneous Resolution ofsec-Butylzinc Complexes
;
_journal_issue 1
_journal_name_full Organometallics
_journal_page_first 177
_journal_paper_doi 10.1021/om9007828
_journal_volume 29
_journal_year 2010
_chemical_formula_moiety 'C20 H32 N2 Zn'
_chemical_formula_sum 'C20 H32 N2 Zn'
_chemical_formula_weight 365.85
_chemical_name_systematic bis(3-methylpyridine)-bis(s-butyl)-zinc
_space_group_IT_number 2
_symmetry_cell_setting triclinic
_symmetry_Int_Tables_number 2
_symmetry_space_group_name_Hall '-P 1'
_symmetry_space_group_name_H-M 'P -1'
_atom_sites_solution_hydrogens geom
_atom_sites_solution_primary direct
_atom_sites_solution_secondary difmap
_audit_creation_method SHELXL-97
_cell_angle_alpha 75.73(3)
_cell_angle_beta 65.33(2)
_cell_angle_gamma 65.33(2)
_cell_formula_units_Z 2
_cell_length_a 10.216(2)
_cell_length_b 10.645(5)
_cell_length_c 11.735(5)
_cell_measurement_reflns_used 6359
_cell_measurement_temperature 100(2)
_cell_measurement_theta_max 25.00
_cell_measurement_theta_min 1.92
_cell_volume 1049.8(7)
_computing_cell_refinement 'CrystalClear(Rigaku, 2000)'
_computing_data_collection 'CrystalClear(Rigaku, 2000)'
_computing_data_reduction 'CrystalClear(Rigaku, 2000)'
_computing_molecular_graphics 'ORTEP-3 and PLUTON'
_computing_publication_material SHELXL-97
_computing_structure_refinement SHELXL-97
_computing_structure_solution SIR92
_diffrn_ambient_temperature 100(2)
_diffrn_detector_area_resol_mean 105
_diffrn_measured_fraction_theta_full 0.887
_diffrn_measured_fraction_theta_max 0.887
_diffrn_measurement_device_type 'Rigaku R-AXIS IIC image-plate system'
_diffrn_measurement_method \f
_diffrn_radiation_monochromator graphite
_diffrn_radiation_probe x-ray
_diffrn_radiation_type MoK\a
_diffrn_radiation_wavelength 0.71073
_diffrn_reflns_av_R_equivalents 0.0482
_diffrn_reflns_av_sigmaI/netI 0.0794
_diffrn_reflns_limit_h_max 12
_diffrn_reflns_limit_h_min -12
_diffrn_reflns_limit_k_max 12
_diffrn_reflns_limit_k_min -12
_diffrn_reflns_limit_l_max 13
_diffrn_reflns_limit_l_min -13
_diffrn_reflns_number 6359
_diffrn_reflns_theta_full 25.00
_diffrn_reflns_theta_max 25.00
_diffrn_reflns_theta_min 1.92
_diffrn_source 'rotating anode X-ray tube'
_diffrn_source_type RU-H3R
_diffrn_standards_decay_% 0
_diffrn_standards_interval_count 0
_diffrn_standards_interval_time 0
_diffrn_standards_number 0
_exptl_absorpt_coefficient_mu 1.172
_exptl_absorpt_correction_T_max 0.792
_exptl_absorpt_correction_T_min 0.554
_exptl_absorpt_correction_type multi-scan
_exptl_absorpt_process_details '(CrystalClear; Rigaku, 2000)'
_exptl_crystal_colour yellow
_exptl_crystal_density_diffrn 1.157
_exptl_crystal_density_method 'not measured'
_exptl_crystal_description needle
_exptl_crystal_F_000 392
_exptl_crystal_size_max 0.3
_exptl_crystal_size_mid 0.2
_exptl_crystal_size_min 0.2
_refine_diff_density_max 0.584
_refine_diff_density_min -0.514
_refine_diff_density_rms 0.069
_refine_ls_extinction_method none
_refine_ls_goodness_of_fit_ref 1.039
_refine_ls_hydrogen_treatment constr
_refine_ls_matrix_type full
_refine_ls_number_parameters 214
_refine_ls_number_reflns 3280
_refine_ls_number_restraints 0
_refine_ls_restrained_S_all 1.039
_refine_ls_R_factor_all 0.0477
_refine_ls_R_factor_gt 0.0414
_refine_ls_shift/su_max 0.049
_refine_ls_shift/su_mean 0.001
_refine_ls_structure_factor_coef Fsqd
_refine_ls_weighting_details 'calc w=1/[\s^2^(Fo^2^)+(0.0559P)^2^+0.0000P] where P=(Fo^2^+2Fc^2^)/3'
_refine_ls_weighting_scheme calc
_refine_ls_wR_factor_gt 0.1074
_refine_ls_wR_factor_ref 0.1128
_reflns_number_gt 2849
_reflns_number_total 3280
_reflns_threshold_expression >2sigma(I)
_cod_data_source_file om9007828_si_001.cif
_cod_data_source_block three
_cod_original_cell_volume 1049.7(7)
_cod_database_code 4067293

loop_
_symmetry_equiv_pos_as_xyz
'x, y, z'
'-x, -y, -z'

loop_
_atom_site_label
_atom_site_type_symbol
_atom_site_fract_x
_atom_site_fract_y
_atom_site_fract_z
_atom_site_U_iso_or_equiv
_atom_site_adp_type
_atom_site_occupancy
_atom_site_symmetry_multiplicity
_atom_site_calc_flag
_atom_site_refinement_flags
C1 C 0.9749(3) 0.5707(3) 0.1813(3) 0.0248(6) Uani 1 1 d .
H1A H 0.8766 0.5753 0.1868 0.037 Uiso 1 1 calc R
H1B H 1.0026 0.6438 0.1220 0.037 Uiso 1 1 calc R
H1C H 0.9690 0.5810 0.2625 0.037 Uiso 1 1 calc R
C2 C 1.0980(3) 0.4293(3) 0.1372(3) 0.0225(6) Uani 1 1 d .
H2 H 1.0999 0.4201 0.0554 0.027 Uiso 1 1 calc R
C3 C 1.2565(3) 0.4266(3) 0.1188(3) 0.0272(6) Uani 1 1 d .
H3A H 1.2705 0.5103 0.0683 0.033 Uiso 1 1 calc R
H3B H 1.2592 0.4272 0.2002 0.033 Uiso 1 1 calc R
C4 C 1.3904(4) 0.3007(4) 0.0550(3) 0.0367(8) Uani 1 1 d .
H4A H 1.4861 0.3062 0.0450 0.055 Uiso 1 1 calc R
H4B H 1.3892 0.2996 -0.0262 0.055 Uiso 1 1 calc R
H4C H 1.3799 0.2173 0.1060 0.055 Uiso 1 1 calc R
C5 C 1.2574(4) 0.0586(4) 0.3881(4) 0.0457(9) Uani 1 1 d .
H5A H 1.2710 -0.0079 0.3380 0.069 Uiso 1 1 calc R
H5B H 1.2732 0.0121 0.4651 0.069 Uiso 1 1 calc R
H5C H 1.3307 0.1040 0.3423 0.069 Uiso 1 1 calc R
C6 C 1.0927(4) 0.1672(3) 0.4185(3) 0.0287(7) Uani 1 1 d .
H6 H 1.0206 0.1179 0.4643 0.034 Uiso 1 1 calc R
C7 C 1.0696(4) 0.2642(4) 0.5051(3) 0.0350(7) Uani 1 1 d .
H7A H 1.1397 0.3145 0.4612 0.042 Uiso 1 1 calc R
H7B H 1.0958 0.2099 0.5772 0.042 Uiso 1 1 calc R
C8 C 0.9062(4) 0.3678(4) 0.5513(3) 0.0403(8) Uani 1 1 d .
H8A H 0.8797 0.4229 0.4806 0.060 Uiso 1 1 calc R
H8B H 0.8991 0.4270 0.6052 0.060 Uiso 1 1 calc R
H8C H 0.8363 0.3190 0.5975 0.060 Uiso 1 1 calc R
C9 C 0.7031(3) 0.2896(3) 0.4060(3) 0.0251(6) Uani 1 1 d .
H9 H 0.7430 0.2438 0.4694 0.030 Uiso 1 1 calc R
C10 C 0.5460(4) 0.3248(3) 0.4352(3) 0.0282(7) Uani 1 1 d .
C11 C 0.4914(3) 0.3908(3) 0.3373(3) 0.0287(7) Uani 1 1 d .
H11 H 0.3877 0.4153 0.3510 0.034 Uiso 1 1 calc R
C12 C 0.5902(4) 0.4200(3) 0.2201(3) 0.0290(7) Uani 1 1 d .
H12 H 0.5538 0.4640 0.1545 0.035 Uiso 1 1 calc R
C13 C 0.7441(3) 0.3832(3) 0.2011(3) 0.0232(6) Uani 1 1 d .
H13 H 0.8101 0.4048 0.1225 0.028 Uiso 1 1 calc R
C14 C 0.4411(4) 0.2961(4) 0.5654(3) 0.0437(9) Uani 1 1 d .
H14A H 0.5015 0.2408 0.6167 0.066 Uiso 1 1 calc R
H14B H 0.3831 0.2470 0.5612 0.066 Uiso 1 1 calc R
H14C H 0.3715 0.3823 0.6015 0.066 Uiso 1 1 calc R
C15 C 1.1768(3) 0.1006(3) 0.0243(3) 0.0232(6) Uani 1 1 d .
H15 H 1.1981 0.1800 -0.0181 0.028 Uiso 1 1 calc R
C16 C 1.2155(3) -0.0045(3) -0.0475(3) 0.0253(6) Uani 1 1 d .
C17 C 1.1831(3) -0.1226(3) 0.0186(3) 0.0280(7) Uani 1 1 d .
H17 H 1.2065 -0.1963 -0.0244 0.034 Uiso 1 1 calc R
C18 C 1.1162(4) -0.1296(3) 0.1483(3) 0.0322(7) Uani 1 1 d .
H18 H 1.0944 -0.2081 0.1931 0.039 Uiso 1 1 calc R
C19 C 1.0818(4) -0.0194(3) 0.2109(3) 0.0292(7) Uani 1 1 d .
H19 H 1.0367 -0.0250 0.2983 0.035 Uiso 1 1 calc R
C20 C 1.2893(4) 0.0090(4) -0.1881(3) 0.0365(8) Uani 1 1 d .
H20A H 1.2457 0.1031 -0.2197 0.055 Uiso 1 1 calc R
H20B H 1.2711 -0.0519 -0.2233 0.055 Uiso 1 1 calc R
H20C H 1.3983 -0.0155 -0.2113 0.055 Uiso 1 1 calc R
N1 N 0.8008(3) 0.3173(2) 0.2927(2) 0.0229(5) Uani 1 1 d .
N2 N 1.1116(3) 0.0958(2) 0.1492(2) 0.0244(5) Uani 1 1 d .
Zn1 Zn 1.04871(4) 0.26750(3) 0.25849(3) 0.02125(15) Uani 1 1 d .

loop_
_atom_site_aniso_label
_atom_site_aniso_U_11
_atom_site_aniso_U_22
_atom_site_aniso_U_33
_atom_site_aniso_U_23
_atom_site_aniso_U_13
_atom_site_aniso_U_12
C1 0.0303(15) 0.0210(14) 0.0277(16) 0.0010(11) -0.0113(13) -0.0141(13)
C2 0.0255(15) 0.0267(14) 0.0184(14) -0.0016(11) -0.0074(12) -0.0126(13)
C3 0.0294(16) 0.0285(15) 0.0279(16) 0.0003(12) -0.0109(13) -0.0152(14)
C4 0.0255(16) 0.0367(18) 0.045(2) -0.0038(15) -0.0101(15) -0.0107(15)
C5 0.042(2) 0.042(2) 0.045(2) -0.0033(16) -0.0163(17) -0.0072(18)
C6 0.0303(17) 0.0239(14) 0.0279(17) 0.0081(12) -0.0086(13) -0.0136(14)
C7 0.045(2) 0.0357(17) 0.0322(18) 0.0068(14) -0.0174(15) -0.0236(16)
C8 0.047(2) 0.0377(18) 0.038(2) -0.0025(15) -0.0175(17) -0.0149(17)
C9 0.0262(15) 0.0242(14) 0.0240(15) 0.0021(11) -0.0078(12) -0.0117(13)
C10 0.0264(16) 0.0263(15) 0.0284(16) -0.0034(12) -0.0037(13) -0.0119(13)
C11 0.0208(15) 0.0325(16) 0.0312(17) -0.0027(13) -0.0069(13) -0.0105(14)
C12 0.0356(17) 0.0303(16) 0.0266(16) -0.0019(12) -0.0135(13) -0.0147(14)
C13 0.0290(15) 0.0247(14) 0.0203(14) -0.0026(11) -0.0066(12) -0.0157(13)
C14 0.0291(18) 0.052(2) 0.037(2) 0.0080(16) -0.0037(15) -0.0165(17)
C15 0.0200(14) 0.0219(13) 0.0273(16) 0.0006(11) -0.0082(12) -0.0088(12)
C16 0.0163(14) 0.0262(15) 0.0308(17) -0.0051(12) -0.0079(12) -0.0043(12)
C17 0.0247(15) 0.0240(14) 0.0354(18) -0.0106(13) -0.0085(13) -0.0066(13)
C18 0.0380(18) 0.0222(15) 0.0386(19) -0.0011(13) -0.0118(15) -0.0156(14)
C19 0.0355(17) 0.0266(15) 0.0272(16) -0.0014(12) -0.0056(13) -0.0188(14)
C20 0.0381(19) 0.0362(17) 0.0296(18) -0.0065(14) -0.0070(15) -0.0112(16)
N1 0.0241(12) 0.0253(12) 0.0226(13) -0.0017(10) -0.0057(10) -0.0149(11)
N2 0.0246(13) 0.0209(12) 0.0280(14) -0.0013(10) -0.0079(11) -0.0105(11)
Zn1 0.0258(2) 0.0203(2) 0.0212(2) 0.00121(13) -0.00862(15) -0.01295(15)

loop_
_atom_type_symbol
_atom_type_description
_atom_type_scat_dispersion_real
_atom_type_scat_dispersion_imag
_atom_type_scat_source
C C 0.0033 0.0016 'International Tables Vol C Tables 4.2.6.8 and 6.1.1.4'
H H 0.0000 0.0000 'International Tables Vol C Tables 4.2.6.8 and 6.1.1.4'
N N 0.0061 0.0033 'International Tables Vol C Tables 4.2.6.8 and 6.1.1.4'
Zn Zn 0.2839 1.4301 'International Tables Vol C Tables 4.2.6.8 and 6.1.1.4'

loop_
_geom_angle_atom_site_label_1
_geom_angle_atom_site_label_2
_geom_angle_atom_site_label_3
_geom_angle
C2 C1 H1A 109.5
C2 C1 H1B 109.5
H1A C1 H1B 109.5
C2 C1 H1C 109.5
H1A C1 H1C 109.5
H1B C1 H1C 109.5
C3 C2 C1 109.3(2)
C3 C2 Zn1 111.47(19)
C1 C2 Zn1 112.12(19)
C3 C2 H2 107.9
C1 C2 H2 107.9
Zn1 C2 H2 107.9
C4 C3 C2 113.7(2)
C4 C3 H3A 108.8
C2 C3 H3A 108.8
C4 C3 H3B 108.8
C2 C3 H3B 108.8
H3A C3 H3B 107.7
C3 C4 H4A 109.5
C3 C4 H4B 109.5
H4A C4 H4B 109.5
C3 C4 H4C 109.5
H4A C4 H4C 109.5
H4B C4 H4C 109.5
C6 C5 H5A 109.5
C6 C5 H5B 109.5
H5A C5 H5B 109.5
C6 C5 H5C 109.5
H5A C5 H5C 109.5
H5B C5 H5C 109.5
C7 C6 C5 108.7(3)
C7 C6 Zn1 113.2(2)
C5 C6 Zn1 111.7(2)
C7 C6 H6 107.7
C5 C6 H6 107.7
Zn1 C6 H6 107.7
C6 C7 C8 113.4(3)
C6 C7 H7A 108.9
C8 C7 H7A 108.9
C6 C7 H7B 108.9
C8 C7 H7B 108.9
H7A C7 H7B 107.7
C7 C8 H8A 109.5
C7 C8 H8B 109.5
H8A C8 H8B 109.5
C7 C8 H8C 109.5
H8A C8 H8C 109.5
H8B C8 H8C 109.5
N1 C9 C10 124.4(3)
N1 C9 H9 117.8
C10 C9 H9 117.8
C11 C10 C9 116.0(3)
C11 C10 C14 122.0(3)
C9 C10 C14 121.9(3)
C12 C11 C10 120.4(3)
C12 C11 H11 119.8
C10 C11 H11 119.8
C11 C12 C13 119.2(3)
C11 C12 H12 120.4
C13 C12 H12 120.4
N1 C13 C12 121.9(3)
N1 C13 H13 119.0
C12 C13 H13 119.0
C10 C14 H14A 109.5
C10 C14 H14B 109.5
H14A C14 H14B 109.5
C10 C14 H14C 109.5
H14A C14 H14C 109.5
H14B C14 H14C 109.5
N2 C15 C16 124.8(3)
N2 C15 H15 117.6
C16 C15 H15 117.6
C15 C16 C17 116.4(3)
C15 C16 C20 121.4(3)
C17 C16 C20 122.2(3)
C18 C17 C16 119.6(3)
C18 C17 H17 120.2
C16 C17 H17 120.2
C17 C18 C19 119.6(3)
C17 C18 H18 120.2
C19 C18 H18 120.2
N2 C19 C18 121.9(3)
N2 C19 H19 119.0
C18 C19 H19 119.0
C16 C20 H20A 109.5
C16 C20 H20B 109.5
H20A C20 H20B 109.5
C16 C20 H20C 109.5
H20A C20 H20C 109.5
H20B C20 H20C 109.5
C13 N1 C9 118.1(2)
C13 N1 Zn1 120.25(19)
C9 N1 Zn1 121.55(19)
C15 N2 C19 117.8(2)
C15 N2 Zn1 123.27(19)
C19 N2 Zn1 119.0(2)
C2 Zn1 C6 133.78(12)
C2 Zn1 N2 109.12(11)
C6 Zn1 N2 103.32(11)
C2 Zn1 N1 103.56(10)
C6 Zn1 N1 109.07(11)
N2 Zn1 N1 89.08(9)

loop_
_geom_bond_atom_site_label_1
_geom_bond_atom_site_label_2
_geom_bond_distance
C1 C2 1.540(4)
C1 H1A 0.9600
C1 H1B 0.9600
C1 H1C 0.9600
C2 C3 1.530(4)
C2 Zn1 2.040(3)
C2 H2 0.9800
C3 C4 1.528(4)
C3 H3A 0.9700
C3 H3B 0.9700
C4 H4A 0.9600
C4 H4B 0.9600
C4 H4C 0.9600
C5 C6 1.541(5)
C5 H5A 0.9600
C5 H5B 0.9600
C5 H5C 0.9600
C6 C7 1.507(5)
C6 Zn1 2.045(3)
C6 H6 0.9800
C7 C8 1.516(5)
C7 H7A 0.9700
C7 H7B 0.9700
C8 H8A 0.9600
C8 H8B 0.9600
C8 H8C 0.9600
C9 N1 1.340(4)
C9 C10 1.391(4)
C9 H9 0.9300
C10 C11 1.391(4)
C10 C14 1.500(4)
C11 C12 1.378(4)
C11 H11 0.9300
C12 C13 1.382(4)
C12 H12 0.9300
C13 N1 1.338(4)
C13 H13 0.9300
C14 H14A 0.9600
C14 H14B 0.9600
C14 H14C 0.9600
C15 N2 1.331(4)
C15 C16 1.391(4)
C15 H15 0.9300
C16 C17 1.394(4)
C16 C20 1.499(4)
C17 C18 1.381(5)
C17 H17 0.9300
C18 C19 1.380(4)
C18 H18 0.9300
C19 N2 1.346(4)
C19 H19 0.9300
C20 H20A 0.9600
C20 H20B 0.9600
C20 H20C 0.9600
N1 Zn1 2.234(2)
N2 Zn1 2.210(3)
